data_7128708
loop_
_publ_author_name
'Chang, Jin-Ping'
'Sun, Li-Ying'
'Zhang, Zi-En'
'An, Yuan-Yuan'
'Zhang, Le'
'Yu, Jian-Gang'
'Han, Ying-Feng'

_publ_section_title
;
 A metal-carbene template approach enables efficient synthesis of a
 functionalized cage-annulated crown ether.
;
_journal_issue 69
_journal_name_full 'Chemical communications (Cambridge, England)'
_journal_page_first 8584
_journal_page_last 8587
_journal_paper_doi 10.1039/d1cc03416b
_journal_volume 57
_journal_year 2021
_chemical_formula_moiety '2(F6 P), C56 H64 N4 O14, 2(C2 H3 N), H2 O'
_chemical_formula_sum 'C60 H72 F12 N6 O15 P2'
_chemical_formula_weight 1407.17
_space_group_crystal_system monoclinic
_space_group_IT_number 15
_space_group_name_Hall '-C 2yc'
_space_group_name_H-M_alt 'C 1 2/c 1'
_atom_sites_solution_hydrogens mixed
_atom_sites_solution_primary iterative
_audit_creation_date 2021-06-15
_audit_creation_method
;
Olex2 1.2
(compiled 2018.05.29 svn.r3508 for OlexSys, GUI svn.r5506)
;
_audit_update_record
;
2021-06-15 deposited with the CCDC.	2021-07-28 downloaded from the CCDC.
;
_cell_angle_alpha 90
_cell_angle_beta 112.9860(10)
_cell_angle_gamma 90
_cell_formula_units_Z 4
_cell_length_a 25.2644(10)
_cell_length_b 17.7940(8)
_cell_length_c 15.8935(7)
_cell_measurement_reflns_used 9954
_cell_measurement_temperature 151.0
_cell_measurement_theta_max 25.08
_cell_measurement_theta_min 2.29
_cell_volume 6577.7(5)
_computing_cell_refinement 'SAINT V8.38A (?, 2016)'
_computing_data_reduction 'SAINT V8.38A (?, 2016)'
_computing_molecular_graphics 'Olex2 (Dolomanov et al., 2009)'
_computing_publication_material 'Olex2 (Dolomanov et al., 2009)'
_computing_structure_refinement 'ShelXL (Sheldrick, 2015)'
_computing_structure_solution 'olex2.solve (Bourhis et al., 2015)'
_diffrn_ambient_temperature 151.0
_diffrn_measured_fraction_theta_full 0.999
_diffrn_measured_fraction_theta_max 0.999
_diffrn_measurement_device_type 'Bruker APEX-II CCD'
_diffrn_measurement_method '\f and \w scans'
_diffrn_radiation_type MoK\a
_diffrn_radiation_wavelength 0.71073
_diffrn_reflns_av_R_equivalents 0.0723
_diffrn_reflns_av_unetI/netI 0.0327
_diffrn_reflns_Laue_measured_fraction_full 0.999
_diffrn_reflns_Laue_measured_fraction_max 0.999
_diffrn_reflns_limit_h_max 28
_diffrn_reflns_limit_h_min -30
_diffrn_reflns_limit_k_max 20
_diffrn_reflns_limit_k_min -21
_diffrn_reflns_limit_l_max 19
_diffrn_reflns_limit_l_min -19
_diffrn_reflns_number 51054
_diffrn_reflns_point_group_measured_fraction_full 0.999
_diffrn_reflns_point_group_measured_fraction_max 0.999
_diffrn_reflns_theta_full 25.242
_diffrn_reflns_theta_max 25.344
_diffrn_reflns_theta_min 2.228
_diffrn_standards_number 0
_exptl_absorpt_coefficient_mu 0.169
_exptl_absorpt_correction_T_max 0.7452
_exptl_absorpt_correction_T_min 0.6591
_exptl_absorpt_correction_type none
_exptl_absorpt_process_details
;
SADABS-2016/2 (Bruker,2016/2) was used for absorption correction.
wR2(int) was 0.1483 before and 0.0799 after correction.
The Ratio of minimum to maximum transmission is 0.8845.
The \l/2 correction factor is Not present.
;
_exptl_crystal_colour colourless
_exptl_crystal_colour_primary colourless
_exptl_crystal_density_diffrn 1.421
_exptl_crystal_description block
_exptl_crystal_F_000 2928
_exptl_crystal_size_max 0.24
_exptl_crystal_size_mid 0.22
_exptl_crystal_size_min 0.21
_refine_diff_density_max 0.465
_refine_diff_density_min -0.381
_refine_diff_density_rms 0.047
_refine_ls_extinction_method none
_refine_ls_goodness_of_fit_ref 1.043
_refine_ls_hydrogen_treatment constr
_refine_ls_matrix_type full
_refine_ls_number_parameters 469
_refine_ls_number_reflns 6019
_refine_ls_number_restraints 39
_refine_ls_restrained_S_all 1.074
_refine_ls_R_factor_all 0.0779
_refine_ls_R_factor_gt 0.0512
_refine_ls_shift/su_max 0.000
_refine_ls_shift/su_mean 0.000
_refine_ls_structure_factor_coef Fsqd
_refine_ls_weighting_details 'w=1/[\s^2^(Fo^2^)+(0.0650P)^2^+8.7688P] where P=(Fo^2^+2Fc^2^)/3'
_refine_ls_weighting_scheme calc
_refine_ls_wR_factor_gt 0.1300
_refine_ls_wR_factor_ref 0.1476
_reflns_Friedel_coverage 0.000
_reflns_number_gt 4271
_reflns_number_total 6019
_reflns_threshold_expression 'I > 2\s(I)'
_cod_data_source_file d1cc03416b2.cif
_cod_data_source_block H2_1(PF6)2
_cod_depositor_comments 'Adding full bibliography for 7128708.cif.'
_cod_database_code 7128708
_shelx_shelxl_version_number 2018/3
_shelx_space_group_comment
;
The symmetry employed for this shelxl refinement is uniquely defined
by the following loop, which should always be used as a source of
symmetry information in preference to the above space-group names.
They are only intended as comments.
;
_shelx_estimated_absorpt_t_max 0.965
_shelx_estimated_absorpt_t_min 0.961
_olex2_refinement_description
;
1. Fixed Uiso
 At 1.2 times of:
  All C(H) groups, All C(H,H) groups
 At 1.5 times of:
  All C(H,H,H) groups, All O(H,H) groups
2. Restrained distances
 P1-F4A \\sim P1-F6
 with sigma of 0.02
 P1-F5A \\sim P1-F5
 with sigma of 0.02
 P1-F6A \\sim P1-F4
 with sigma of 0.02
3. Rigid body (RIGU) restrains
 P1, F4, F6A, F4A, F5, F6, F5A
 with sigma for 1-2 distances of 0.001 and sigma for 1-3 distances of 0.001
4. Others
 Fixed Sof: O9(0.5) H9A(0.5) H9B(0.5) F5(0.6) F6(0.6) F4(0.6) F4A(0.4)
 F5A(0.4) F6A(0.4)
5.a Free rotating group:
 O9(H9A,H9B)
5.b Secondary CH2 refined with riding coordinates:
 C18(H18A,H18B), C19(H19A,H19B), C20(H20A,H20B), C22(H22A,H22B), C23(H23A,
 H23B), C24(H24A,H24B), C28(H28A,H28B), C29(H29A,H29B)
5.c Aromatic/amide H refined with riding coordinates:
 C1(H1), C2(H2), C5(H5), C6(H6), C8(H8), C9(H9), C11(H11), C12(H12), C13(H13),
 C14(H14), C15(H15), C17(H17), C25(H25)
5.d Idealised Me refined as rotating group:
 C27(H27A,H27B,H27C), C30(H30A,H30B,H30C)
;
_olex2_submission_special_instructions 'No special instructions were received'

loop_
_space_group_symop_operation_xyz
'x, y, z'
'-x, y, -z+1/2'
'x+1/2, y+1/2, z'
'-x+1/2, y+1/2, -z+1/2'
'-x, -y, -z'
'x, -y, z-1/2'
'-x+1/2, -y+1/2, -z'
'x+1/2, -y+1/2, z-1/2'

loop_
_atom_site_label
_atom_site_type_symbol
_atom_site_fract_x
_atom_site_fract_y
_atom_site_fract_z
_atom_site_U_iso_or_equiv
_atom_site_adp_type
_atom_site_occupancy
_atom_site_site_symmetry_order
_atom_site_calc_flag
_atom_site_refinement_flags_posn
_atom_site_refinement_flags_adp
_atom_site_refinement_flags_occupancy
_atom_site_disorder_assembly
_atom_site_disorder_group
P2 P 0.500000 1.000000 0.500000 0.0781(5) Uani 1 2 d S T P . .
O1 O 0.51464(7) 0.38877(10) 0.54680(11) 0.0401(4) Uani 1 1 d . . . . .
O2 O 0.500000 0.18851(13) 0.750000 0.0439(6) Uani 1 2 d S T P . .
O3 O 0.62922(8) 0.58775(11) 0.70325(12) 0.0472(5) Uani 1 1 d . . . . .
O4 O 0.48168(8) 0.24335(10) 0.57786(12) 0.0448(4) Uani 1 1 d . . . . .
N2 N 0.62307(8) 0.65125(11) 0.26247(13) 0.0314(4) Uani 1 1 d . . . . .
O5 O 0.61082(9) 0.73345(12) 0.74993(14) 0.0609(6) Uani 1 1 d . . . . .
O6 O 0.66479(9) 1.01361(11) -0.08566(15) 0.0609(6) Uani 1 1 d . . . . .
N3 N 0.62627(8) 0.56527(11) 0.36026(13) 0.0363(5) Uani 1 1 d . . . . .
F1 F 0.54733(9) 0.99013(12) 0.45843(19) 0.1016(8) Uani 1 1 d . . . . .
O7 O 0.72202(11) 0.92108(13) -0.09319(18) 0.0762(7) Uani 1 1 d . . . . .
F2 F 0.45022(10) 0.98360(13) 0.40198(18) 0.1024(8) Uani 1 1 d . . . . .
O8 O 0.500000 0.77835(19) 0.750000 0.0779(10) Uani 1 2 d S T P . .
C1 C 0.65476(10) 0.59609(14) 0.31463(16) 0.0370(6) Uani 1 1 d . . . . .
H1 H 0.691762 0.581273 0.318473 0.044 Uiso 1 1 calc R . . . .
C2 C 0.57292(10) 0.48906(14) 0.62016(16) 0.0354(6) Uani 1 1 d . . . . .
H2 H 0.555783 0.487627 0.663755 0.042 Uiso 1 1 calc R . . . .
C3 C 0.63919(10) 0.69839(13) 0.20310(15) 0.0322(5) Uani 1 1 d . . . . .
C4 C 0.62155(11) 0.49531(15) 0.49208(18) 0.0423(6) Uani 1 1 d . . . . .
F3 F 0.50405(11) 0.91248(12) 0.52295(19) 0.1012(8) Uani 1 1 d . . . . .
C5 C 0.68903(10) 0.71662(14) 0.10498(17) 0.0377(6) Uani 1 1 d . . . . .
H5 H 0.713046 0.697828 0.076362 0.045 Uiso 1 1 calc R . . . .
C6 C 0.57928(11) 0.44281(15) 0.48207(17) 0.0401(6) Uani 1 1 d . . . . .
H6 H 0.566577 0.409631 0.431209 0.048 Uiso 1 1 calc R . . . .
C7 C 0.55541(10) 0.43921(14) 0.54809(16) 0.0357(6) Uani 1 1 d . . . . .
C8 C 0.67342(10) 0.66984(14) 0.16085(16) 0.0339(5) Uani 1 1 d . . . . .
H8 H 0.685979 0.619050 0.170041 0.041 Uiso 1 1 calc R . . . .
C9 C 0.61930(11) 0.77146(14) 0.18884(17) 0.0388(6) Uani 1 1 d . . . . .
H9 H 0.595252 0.789777 0.217661 0.047 Uiso 1 1 calc R . . . .
C10 C 0.67004(10) 0.79124(14) 0.08982(16) 0.0368(6) Uani 1 1 d . . . . .
C11 C 0.57232(10) 0.65529(14) 0.27577(16) 0.0359(6) Uani 1 1 d . . . . .
H11 H 0.541642 0.689503 0.247208 0.043 Uiso 1 1 calc R . . . .
C12 C 0.57442(10) 0.60174(14) 0.33672(17) 0.0376(6) Uani 1 1 d . . . . .
H12 H 0.545526 0.591079 0.359305 0.045 Uiso 1 1 calc R . . . .
C13 C 0.68739(11) 0.83873(15) 0.02980(17) 0.0411(6) Uani 1 1 d . . . . .
H13 H 0.715269 0.818159 0.009980 0.049 Uiso 1 1 calc R . . . .
C14 C 0.66867(12) 0.90705(15) 0.00000(18) 0.0449(6) Uani 1 1 d . . . . .
H14 H 0.641936 0.931036 0.019759 0.054 Uiso 1 1 calc R . . . .
C15 C 0.64071(11) 0.54451(15) 0.56544(18) 0.0434(6) Uani 1 1 d . . . . .
H15 H 0.670393 0.579655 0.572105 0.052 Uiso 1 1 calc R . . . .
C16 C 0.61552(11) 0.54131(14) 0.62918(17) 0.0396(6) Uani 1 1 d . . . . .
C17 C 0.63462(11) 0.81760(15) 0.13245(17) 0.0408(6) Uani 1 1 d . . . . .
H17 H 0.620958 0.867900 0.122428 0.049 Uiso 1 1 calc R . . . .
N1 N 0.76604(12) 0.50764(17) 0.3153(2) 0.0715(8) Uani 1 1 d . . . . .
C18 C 0.44300(12) 0.19161(16) 0.5913(2) 0.0490(7) Uani 1 1 d . . . . .
H18A H 0.424915 0.160184 0.535993 0.059 Uiso 1 1 calc R . . . .
H18B H 0.412227 0.219159 0.602204 0.059 Uiso 1 1 calc R . . . .
C19 C 0.50091(12) 0.32967(15) 0.48005(17) 0.0448(6) Uani 1 1 d . . . . .
H19A H 0.535842 0.300251 0.488269 0.054 Uiso 1 1 calc R . . . .
H19B H 0.485597 0.351191 0.417651 0.054 Uiso 1 1 calc R . . . .
C20 C 0.45691(12) 0.28028(16) 0.49281(18) 0.0476(7) Uani 1 1 d . . . . .
H20A H 0.423713 0.310846 0.490860 0.057 Uiso 1 1 calc R . . . .
H20B H 0.442979 0.242763 0.442927 0.057 Uiso 1 1 calc R . . . .
C21 C 0.68886(12) 0.94618(15) -0.06343(19) 0.0464(7) Uani 1 1 d . . . . .
C22 C 0.64698(13) 0.49884(16) 0.4203(2) 0.0526(8) Uani 1 1 d . . . . .
H22A H 0.689428 0.500816 0.450747 0.063 Uiso 1 1 calc R . . . .
H22B H 0.636524 0.452646 0.382595 0.063 Uiso 1 1 calc R . . . .
C23 C 0.47489(13) 0.14332(15) 0.6710(2) 0.0507(7) Uani 1 1 d . . . . .
H23A H 0.448321 0.106479 0.680307 0.061 Uiso 1 1 calc R . . . .
H23B H 0.505268 0.115239 0.659569 0.061 Uiso 1 1 calc R . . . .
C24 C 0.66976(12) 0.64699(17) 0.7147(2) 0.0519(7) Uani 1 1 d . . . . .
H24A H 0.660599 0.674355 0.656457 0.062 Uiso 1 1 calc R . . . .
H24B H 0.709183 0.626423 0.734621 0.062 Uiso 1 1 calc R . . . .
C25 C 0.66525(13) 0.69799(18) 0.7855(2) 0.0608(8) Uani 1 1 d . . . . .
H25 H 0.694114 0.705570 0.844848 0.073 Uiso 1 1 calc R . . . .
C26 C 0.79920(13) 0.5536(2) 0.3303(2) 0.0573(8) Uani 1 1 d . . . . .
C27 C 0.67837(16) 1.05601(18) -0.1521(2) 0.0679(9) Uani 1 1 d . . . . .
H27A H 0.654424 1.038384 -0.213714 0.102 Uiso 1 1 calc GR . . . .
H27B H 0.719021 1.048964 -0.141024 0.102 Uiso 1 1 calc GR . . . .
H27C H 0.670869 1.109449 -0.146678 0.102 Uiso 1 1 calc GR . . . .
C28 C 0.60201(18) 0.7787(2) 0.8166(3) 0.0860(12) Uani 1 1 d . . . . .
H28A H 0.635646 0.812054 0.845500 0.103 Uiso 1 1 calc R . . . .
H28B H 0.598795 0.746065 0.864862 0.103 Uiso 1 1 calc R . . . .
C29 C 0.54971(18) 0.8248(2) 0.7766(3) 0.0904(13) Uani 1 1 d . . . . .
H29A H 0.548643 0.862247 0.821953 0.108 Uiso 1 1 calc R . . . .
H29B H 0.550187 0.852127 0.722698 0.108 Uiso 1 1 calc R . . . .
C30 C 0.84014(17) 0.6127(2) 0.3471(3) 0.0968(14) Uani 1 1 d . . . . .
H30A H 0.836992 0.634709 0.288804 0.145 Uiso 1 1 calc GR . . . .
H30B H 0.878964 0.592473 0.379124 0.145 Uiso 1 1 calc GR . . . .
H30C H 0.832626 0.651399 0.384829 0.145 Uiso 1 1 calc GR . . . .
O9 O 0.5222(2) 0.3846(3) 0.2564(4) 0.0676(13) Uani 0.5 1 d . . . A -1
H9A H 0.504559 0.344059 0.261728 0.101 Uiso 0.5 1 d G . . A -1
H9B H 0.553740 0.372497 0.249868 0.101 Uiso 0.5 1 d G . . A -1
P1 P 0.750000 0.750000 0.500000 0.0482(3) Uani 1 2 d DS TU P . .
F5 F 0.7641(5) 0.6723(4) 0.4686(7) 0.122(3) Uani 0.6 1 d D U . B 1
F6 F 0.80745(19) 0.7399(3) 0.5862(4) 0.0889(15) Uani 0.6 1 d D U . B 1
F4 F 0.7161(3) 0.7205(5) 0.5542(5) 0.139(2) Uani 0.6 1 d D U . B 1
F4A F 0.7760(6) 0.7381(6) 0.6034(5) 0.141(4) Uani 0.4 1 d D U . B 2
F5A F 0.7499(6) 0.6640(5) 0.4849(9) 0.115(5) Uani 0.4 1 d D U . B 2
F6A F 0.8064(5) 0.7845(9) 0.5062(10) 0.181(5) Uani 0.4 1 d D U . B 2

loop_
_atom_site_aniso_label
_atom_site_aniso_U_11
_atom_site_aniso_U_22
_atom_site_aniso_U_33
_atom_site_aniso_U_23
_atom_site_aniso_U_13
_atom_site_aniso_U_12
P2 0.0661(8) 0.0585(8) 0.1244(13) -0.0459(8) 0.0529(9) -0.0141(6)
O1 0.0470(10) 0.0415(10) 0.0345(9) -0.0009(8) 0.0189(8) -0.0010(8)
O2 0.0548(15) 0.0355(13) 0.0466(15) 0.000 0.0256(13) 0.000
O3 0.0469(10) 0.0526(11) 0.0422(11) -0.0018(9) 0.0174(9) -0.0105(9)
O4 0.0443(10) 0.0441(10) 0.0434(11) -0.0010(8) 0.0144(8) -0.0031(8)
N2 0.0338(10) 0.0346(11) 0.0293(10) -0.0020(9) 0.0161(9) -0.0020(9)
O5 0.0644(13) 0.0642(13) 0.0528(13) -0.0174(11) 0.0214(11) -0.0077(11)
O6 0.0807(15) 0.0451(12) 0.0736(15) 0.0134(10) 0.0481(13) 0.0039(11)
N3 0.0397(11) 0.0428(12) 0.0316(11) 0.0053(9) 0.0197(9) 0.0052(9)
F1 0.0868(15) 0.0842(15) 0.163(2) -0.0610(15) 0.0810(16) -0.0253(12)
O7 0.0916(17) 0.0633(14) 0.1057(19) 0.0310(13) 0.0733(16) 0.0193(13)
F2 0.0822(14) 0.0935(16) 0.130(2) -0.0555(15) 0.0399(14) -0.0071(12)
O8 0.084(2) 0.064(2) 0.099(3) 0.000 0.050(2) 0.000
C1 0.0352(13) 0.0461(15) 0.0320(13) 0.0007(11) 0.0156(11) 0.0027(11)
C2 0.0370(13) 0.0417(14) 0.0297(13) 0.0089(11) 0.0155(11) 0.0058(11)
C3 0.0316(12) 0.0384(13) 0.0273(12) -0.0022(10) 0.0122(10) -0.0054(10)
C4 0.0457(15) 0.0478(16) 0.0399(15) 0.0152(13) 0.0239(13) 0.0172(13)
F3 0.1134(17) 0.0582(13) 0.153(2) -0.0398(14) 0.0742(17) -0.0120(12)
C5 0.0346(13) 0.0445(15) 0.0375(14) -0.0017(11) 0.0179(11) -0.0001(11)
C6 0.0474(15) 0.0436(15) 0.0315(13) 0.0089(11) 0.0178(12) 0.0125(12)
C7 0.0373(13) 0.0397(14) 0.0304(13) 0.0095(11) 0.0133(11) 0.0097(11)
C8 0.0325(12) 0.0381(13) 0.0331(13) 0.0008(11) 0.0149(10) -0.0002(10)
C9 0.0434(14) 0.0394(14) 0.0403(15) -0.0028(11) 0.0236(12) 0.0003(11)
C10 0.0353(13) 0.0420(15) 0.0335(13) 0.0005(11) 0.0139(11) -0.0041(11)
C11 0.0333(13) 0.0409(14) 0.0366(14) 0.0000(11) 0.0171(11) 0.0024(11)
C12 0.0369(13) 0.0432(14) 0.0384(14) 0.0024(12) 0.0210(11) 0.0026(11)
C13 0.0388(14) 0.0463(16) 0.0427(15) 0.0018(12) 0.0207(12) -0.0025(12)
C14 0.0489(15) 0.0436(16) 0.0481(16) -0.0011(13) 0.0255(13) -0.0047(13)
C15 0.0387(14) 0.0485(16) 0.0457(16) 0.0146(13) 0.0195(12) 0.0073(12)
C16 0.0393(13) 0.0440(15) 0.0336(14) 0.0060(12) 0.0123(11) 0.0061(12)
C17 0.0472(15) 0.0355(14) 0.0438(15) 0.0003(12) 0.0223(13) -0.0004(11)
N1 0.0561(17) 0.0670(19) 0.094(2) 0.0035(17) 0.0317(16) 0.0063(15)
C18 0.0485(16) 0.0453(16) 0.0563(18) -0.0117(14) 0.0238(14) -0.0079(13)
C19 0.0540(16) 0.0464(16) 0.0314(14) -0.0024(12) 0.0138(12) 0.0041(13)
C20 0.0525(16) 0.0487(16) 0.0348(15) -0.0035(12) 0.0097(12) 0.0005(13)
C21 0.0490(16) 0.0413(16) 0.0525(17) 0.0012(13) 0.0238(14) -0.0050(13)
C22 0.0643(18) 0.0535(17) 0.0563(18) 0.0211(14) 0.0412(16) 0.0214(14)
C23 0.0621(18) 0.0392(15) 0.0606(19) -0.0095(14) 0.0345(15) -0.0084(13)
C24 0.0409(15) 0.0562(18) 0.0528(17) 0.0052(14) 0.0121(13) -0.0069(13)
C25 0.0475(17) 0.069(2) 0.0473(18) -0.0070(15) -0.0014(14) -0.0085(15)
C26 0.0485(17) 0.061(2) 0.061(2) 0.0044(16) 0.0209(15) 0.0099(16)
C27 0.089(2) 0.0521(19) 0.077(2) 0.0198(17) 0.048(2) 0.0032(17)
C28 0.093(3) 0.089(3) 0.082(3) -0.038(2) 0.041(2) -0.026(2)
C29 0.105(3) 0.067(2) 0.121(4) -0.027(2) 0.067(3) -0.015(2)
C30 0.070(2) 0.088(3) 0.133(4) -0.023(3) 0.041(3) -0.016(2)
O9 0.086(4) 0.066(3) 0.054(3) 0.000(2) 0.032(3) 0.007(2)
P1 0.0418(5) 0.0540(6) 0.0458(6) -0.0114(5) 0.0139(5) -0.0062(5)
F5 0.140(6) 0.105(4) 0.106(5) -0.046(4) 0.032(3) 0.044(4)
F6 0.066(2) 0.061(2) 0.092(3) -0.001(2) -0.0211(18) -0.001(2)
F4 0.122(4) 0.199(6) 0.137(5) 0.039(5) 0.094(4) -0.003(5)
F4A 0.213(10) 0.119(6) 0.044(2) -0.017(3) 0.001(4) -0.030(8)
F5A 0.132(9) 0.055(2) 0.081(5) -0.013(3) -0.041(6) 0.003(3)
F6A 0.117(6) 0.237(10) 0.196(9) -0.055(10) 0.070(7) -0.117(8)

loop_
_atom_type_symbol
_atom_type_description
_atom_type_scat_dispersion_real
_atom_type_scat_dispersion_imag
_atom_type_scat_source
C C 0.0033 0.0016 'International Tables Vol C Tables 4.2.6.8 and 6.1.1.4'
H H 0.0000 0.0000 'International Tables Vol C Tables 4.2.6.8 and 6.1.1.4'
F F 0.0171 0.0103 'International Tables Vol C Tables 4.2.6.8 and 6.1.1.4'
N N 0.0061 0.0033 'International Tables Vol C Tables 4.2.6.8 and 6.1.1.4'
O O 0.0106 0.0060 'International Tables Vol C Tables 4.2.6.8 and 6.1.1.4'
P P 0.1023 0.0942 'International Tables Vol C Tables 4.2.6.8 and 6.1.1.4'

loop_
_geom_angle_atom_site_label_1
_geom_angle_atom_site_label_2
_geom_angle_atom_site_label_3
_geom_angle
_geom_angle_site_symmetry_1
_geom_angle_site_symmetry_3
_geom_angle_publ_flag
F1 P2 F1 180.0 . 5_676 ?
F1 P2 F2 90.46(13) 5_676 5_676 ?
F1 P2 F2 89.54(13) . 5_676 ?
F1 P2 F2 89.54(13) 5_676 . ?
F1 P2 F2 90.46(13) . . ?
F1 P2 F3 90.25(12) . 5_676 ?
F1 P2 F3 89.75(12) 5_676 5_676 ?
F1 P2 F3 90.25(12) 5_676 . ?
F1 P2 F3 89.75(12) . . ?
F2 P2 F2 180.0 . 5_676 ?
F3 P2 F2 90.03(13) . . ?
F3 P2 F2 90.03(13) 5_676 5_676 ?
F3 P2 F2 89.97(13) 5_676 . ?
F3 P2 F2 89.97(13) . 5_676 ?
F3 P2 F3 180.00(3) 5_676 . ?
C7 O1 C19 117.21(18) . . ?
C23 O2 C23 110.8(3) . 2_656 ?
C16 O3 C24 118.9(2) . . ?
C20 O4 C18 111.9(2) . . ?
C1 N2 C3 125.75(19) . . ?
C1 N2 C11 108.15(19) . . ?
C11 N2 C3 126.1(2) . . ?
C25 O5 C28 111.5(3) . . ?
C21 O6 C27 116.8(2) . . ?
C1 N3 C12 108.6(2) . . ?
C1 N3 C22 123.6(2) . . ?
C12 N3 C22 127.7(2) . . ?
C29 O8 C29 109.0(4) . 2_656 ?
N2 C1 H1 125.6 . . ?
N3 C1 N2 108.9(2) . . ?
N3 C1 H1 125.6 . . ?
C7 C2 H2 119.9 . . ?
C7 C2 C16 120.1(2) . . ?
C16 C2 H2 119.9 . . ?
C8 C3 N2 119.8(2) . . ?
C9 C3 N2 118.7(2) . . ?
C9 C3 C8 121.5(2) . . ?
C6 C4 C15 121.7(2) . . ?
C6 C4 C22 118.6(3) . . ?
C15 C4 C22 119.8(3) . . ?
C8 C5 H5 119.4 . . ?
C8 C5 C10 121.1(2) . . ?
C10 C5 H5 119.4 . . ?
C4 C6 H6 120.5 . . ?
C4 C6 C7 119.0(2) . . ?
C7 C6 H6 120.5 . . ?
O1 C7 C2 115.6(2) . . ?
O1 C7 C6 124.3(2) . . ?
C2 C7 C6 120.0(2) . . ?
C3 C8 C5 118.7(2) . . ?
C3 C8 H8 120.6 . . ?
C5 C8 H8 120.6 . . ?
C3 C9 H9 120.3 . . ?
C17 C9 C3 119.4(2) . . ?
C17 C9 H9 120.3 . . ?
C5 C10 C13 119.3(2) . . ?
C17 C10 C5 118.4(2) . . ?
C17 C10 C13 122.2(2) . . ?
N2 C11 H11 126.4 . . ?
C12 C11 N2 107.2(2) . . ?
C12 C11 H11 126.4 . . ?
N3 C12 H12 126.4 . . ?
C11 C12 N3 107.2(2) . . ?
C11 C12 H12 126.4 . . ?
C10 C13 H13 116.3 . . ?
C14 C13 C10 127.4(2) . . ?
C14 C13 H13 116.3 . . ?
C13 C14 H14 119.7 . . ?
C13 C14 C21 120.6(2) . . ?
C21 C14 H14 119.7 . . ?
C4 C15 H15 120.7 . . ?
C4 C15 C16 118.5(2) . . ?
C16 C15 H15 120.7 . . ?
O3 C16 C2 114.8(2) . . ?
O3 C16 C15 124.6(2) . . ?
C2 C16 C15 120.6(2) . . ?
C9 C17 C10 120.7(2) . . ?
C9 C17 H17 119.6 . . ?
C10 C17 H17 119.6 . . ?
O4 C18 H18A 109.8 . . ?
O4 C18 H18B 109.8 . . ?
O4 C18 C23 109.2(2) . . ?
H18A C18 H18B 108.3 . . ?
C23 C18 H18A 109.8 . . ?
C23 C18 H18B 109.8 . . ?
O1 C19 H19A 110.1 . . ?
O1 C19 H19B 110.1 . . ?
O1 C19 C20 108.0(2) . . ?
H19A C19 H19B 108.4 . . ?
C20 C19 H19A 110.1 . . ?
C20 C19 H19B 110.1 . . ?
O4 C20 C19 109.2(2) . . ?
O4 C20 H20A 109.8 . . ?
O4 C20 H20B 109.8 . . ?
C19 C20 H20A 109.8 . . ?
C19 C20 H20B 109.8 . . ?
H20A C20 H20B 108.3 . . ?
O6 C21 C14 111.4(2) . . ?
O7 C21 O6 123.3(3) . . ?
O7 C21 C14 125.3(3) . . ?
N3 C22 C4 111.8(2) . . ?
N3 C22 H22A 109.3 . . ?
N3 C22 H22B 109.3 . . ?
C4 C22 H22A 109.3 . . ?
C4 C22 H22B 109.3 . . ?
H22A C22 H22B 107.9 . . ?
O2 C23 C18 109.6(2) . . ?
O2 C23 H23A 109.8 . . ?
O2 C23 H23B 109.8 . . ?
C18 C23 H23A 109.8 . . ?
C18 C23 H23B 109.8 . . ?
H23A C23 H23B 108.2 . . ?
O3 C24 H24A 110.4 . . ?
O3 C24 H24B 110.4 . . ?
O3 C24 C25 106.5(2) . . ?
H24A C24 H24B 108.6 . . ?
C25 C24 H24A 110.4 . . ?
C25 C24 H24B 110.4 . . ?
O5 C25 C24 108.7(2) . . ?
O5 C25 H25 125.7 . . ?
C24 C25 H25 125.7 . . ?
N1 C26 C30 178.5(4) . . ?
O6 C27 H27A 109.5 . . ?
O6 C27 H27B 109.5 . . ?
O6 C27 H27C 109.5 . . ?
H27A C27 H27B 109.5 . . ?
H27A C27 H27C 109.5 . . ?
H27B C27 H27C 109.5 . . ?
O5 C28 H28A 109.3 . . ?
O5 C28 H28B 109.3 . . ?
O5 C28 C29 111.7(3) . . ?
H28A C28 H28B 107.9 . . ?
C29 C28 H28A 109.3 . . ?
C29 C28 H28B 109.3 . . ?
O8 C29 C28 110.2(3) . . ?
O8 C29 H29A 109.6 . . ?
O8 C29 H29B 109.6 . . ?
C28 C29 H29A 109.6 . . ?
C28 C29 H29B 109.6 . . ?
H29A C29 H29B 108.1 . . ?
C26 C30 H30A 109.5 . . ?
C26 C30 H30B 109.5 . . ?
C26 C30 H30C 109.5 . . ?
H30A C30 H30B 109.5 . . ?
H30A C30 H30C 109.5 . . ?
H30B C30 H30C 109.5 . . ?
H9A O9 H9B 109.5 . . ?
F5 P1 F5 180.0 7_666 . ?
F5 P1 F6 85.9(4) 7_666 7_666 ?
F5 P1 F6 94.1(4) 7_666 . ?
F5 P1 F6 94.1(4) . 7_666 ?
F5 P1 F6 85.9(4) . . ?
F6 P1 F6 180.0 7_666 . ?
F4 P1 F5 97.2(5) . . ?
F4 P1 F5 97.2(5) 7_666 7_666 ?
F4 P1 F5 82.8(5) 7_666 . ?
F4 P1 F5 82.8(5) . 7_666 ?
F4 P1 F6 90.0(3) . 7_666 ?
F4 P1 F6 90.0(3) 7_666 7_666 ?
F4 P1 F6 90.0(3) . . ?
F4 P1 F6 90.0(3) 7_666 . ?
F4 P1 F4 180.0 . 7_666 ?
F4 P1 F4A 123.7(5) . 7_666 ?
F4 P1 F4A 56.3(5) 7_666 7_666 ?
F4 P1 F5A 77.3(7) 7_666 7_666 ?
F4 P1 F5A 102.7(7) . 7_666 ?
F4A P1 F5A 89.8(6) 7_666 . ?
F4A P1 F5A 90.2(6) . . ?
F5A P1 F5A 180.0 7_666 . ?
F6A P1 F4A 90.7(6) 7_666 . ?
F6A P1 F4A 89.3(6) . . ?
F6A P1 F5A 69.2(8) 7_666 . ?
F6A P1 F5A 110.8(8) . . ?
F6A P1 F6A 180.0 7_666 . ?
P1 F5A F6A 54.5(5) . 7_666 ?
P1 F6A F5A 56.2(6) . 7_666 ?

loop_
_geom_bond_atom_site_label_1
_geom_bond_atom_site_label_2
_geom_bond_distance
_geom_bond_site_symmetry_2
_geom_bond_publ_flag
P2 F1 1.5857(19) . ?
P2 F1 1.5858(19) 5_676 ?
P2 F2 1.601(2) 5_676 ?
P2 F2 1.601(2) . ?
P2 F3 1.594(2) 5_676 ?
P2 F3 1.594(2) . ?
O1 C7 1.360(3) . ?
O1 C19 1.437(3) . ?
O2 C23 1.416(3) 2_656 ?
O2 C23 1.416(3) . ?
O3 C16 1.368(3) . ?
O3 C24 1.431(3) . ?
O4 C18 1.418(3) . ?
O4 C20 1.411(3) . ?
N2 C1 1.332(3) . ?
N2 C3 1.435(3) . ?
N2 C11 1.381(3) . ?
O5 C25 1.415(4) . ?
O5 C28 1.417(4) . ?
O6 C21 1.329(3) . ?
O6 C27 1.444(3) . ?
N3 C1 1.324(3) . ?
N3 C12 1.376(3) . ?
N3 C22 1.480(3) . ?
O7 C21 1.198(3) . ?
O8 C29 1.422(4) . ?
O8 C29 1.423(4) 2_656 ?
C1 H1 0.9500 . ?
C2 H2 0.9500 . ?
C2 C7 1.378(3) . ?
C2 C16 1.387(3) . ?
C3 C8 1.382(3) . ?
C3 C9 1.380(3) . ?
C4 C6 1.381(4) . ?
C4 C15 1.385(4) . ?
C4 C22 1.514(3) . ?
C5 H5 0.9500 . ?
C5 C8 1.382(3) . ?
C5 C10 1.400(4) . ?
C6 H6 0.9500 . ?
C6 C7 1.401(3) . ?
C8 H8 0.9500 . ?
C9 H9 0.9500 . ?
C9 C17 1.378(3) . ?
C10 C13 1.464(3) . ?
C10 C17 1.398(3) . ?
C11 H11 0.9500 . ?
C11 C12 1.345(3) . ?
C12 H12 0.9500 . ?
C13 H13 0.9500 . ?
C13 C14 1.323(4) . ?
C14 H14 0.9500 . ?
C14 C21 1.471(4) . ?
C15 H15 0.9500 . ?
C15 C16 1.392(3) . ?
C17 H17 0.9500 . ?
N1 C26 1.128(4) . ?
C18 H18A 0.9900 . ?
C18 H18B 0.9900 . ?
C18 C23 1.481(4) . ?
C19 H19A 0.9900 . ?
C19 H19B 0.9900 . ?
C19 C20 1.492(4) . ?
C20 H20A 0.9900 . ?
C20 H20B 0.9900 . ?
C22 H22A 0.9900 . ?
C22 H22B 0.9900 . ?
C23 H23A 0.9900 . ?
C23 H23B 0.9900 . ?
C24 H24A 0.9900 . ?
C24 H24B 0.9900 . ?
C24 C25 1.484(4) . ?
C25 H25 0.9500 . ?
C26 C30 1.424(5) . ?
C27 H27A 0.9800 . ?
C27 H27B 0.9800 . ?
C27 H27C 0.9800 . ?
C28 H28A 0.9900 . ?
C28 H28B 0.9900 . ?
C28 C29 1.471(6) . ?
C29 H29A 0.9900 . ?
C29 H29B 0.9900 . ?
C30 H30A 0.9800 . ?
C30 H30B 0.9800 . ?
C30 H30C 0.9800 . ?
O9 H9A 0.8699 . ?
O9 H9B 0.8703 . ?
P1 F5 1.559(6) 7_666 ?
P1 F5 1.559(6) . ?
P1 F6 1.569(4) 7_666 ?
P1 F6 1.569(4) . ?
P1 F4 1.526(4) 7_666 ?
P1 F4 1.526(4) . ?
P1 F4A 1.528(7) 7_666 ?
P1 F4A 1.528(7) . ?
P1 F5A 1.549(9) . ?
P1 F5A 1.549(9) 7_666 ?
P1 F6A 1.519(7) 7_666 ?
P1 F6A 1.519(7) . ?
F5A F6A 1.743(19) 7_666 ?

loop_
_geom_torsion_atom_site_label_1
_geom_torsion_atom_site_label_2
_geom_torsion_atom_site_label_3
_geom_torsion_atom_site_label_4
_geom_torsion
_geom_torsion_site_symmetry_1
_geom_torsion_site_symmetry_2
_geom_torsion_site_symmetry_3
_geom_torsion_site_symmetry_4
_geom_torsion_publ_flag
O1 C19 C20 O4 -66.6(3) . . . . ?
O3 C24 C25 O5 -67.4(3) . . . . ?
O4 C18 C23 O2 60.3(3) . . . . ?
N2 C3 C8 C5 -179.1(2) . . . . ?
N2 C3 C9 C17 179.6(2) . . . . ?
N2 C11 C12 N3 -0.1(3) . . . . ?
O5 C28 C29 O8 69.8(4) . . . . ?
C1 N2 C3 C8 32.1(3) . . . . ?
C1 N2 C3 C9 -148.6(2) . . . . ?
C1 N2 C11 C12 0.1(3) . . . . ?
C1 N3 C12 C11 0.0(3) . . . . ?
C1 N3 C22 C4 155.9(2) . . . . ?
C3 N2 C1 N3 179.7(2) . . . . ?
C3 N2 C11 C12 -179.7(2) . . . . ?
C3 C9 C17 C10 -0.1(4) . . . . ?
C4 C6 C7 O1 -178.3(2) . . . . ?
C4 C6 C7 C2 1.9(4) . . . . ?
C4 C15 C16 O3 -178.2(2) . . . . ?
C4 C15 C16 C2 1.2(4) . . . . ?
C5 C10 C13 C14 171.9(3) . . . . ?
C5 C10 C17 C9 0.7(4) . . . . ?
C6 C4 C15 C16 -1.3(4) . . . . ?
C6 C4 C22 N3 106.1(3) . . . . ?
C7 O1 C19 C20 178.4(2) . . . . ?
C7 C2 C16 O3 179.9(2) . . . . ?
C7 C2 C16 C15 0.5(4) . . . . ?
C8 C3 C9 C17 -1.1(4) . . . . ?
C8 C5 C10 C13 -179.7(2) . . . . ?
C8 C5 C10 C17 -0.2(4) . . . . ?
C9 C3 C8 C5 1.6(4) . . . . ?
C10 C5 C8 C3 -1.0(4) . . . . ?
C10 C13 C14 C21 -177.5(3) . . . . ?
C11 N2 C1 N3 -0.1(3) . . . . ?
C11 N2 C3 C8 -148.2(2) . . . . ?
C11 N2 C3 C9 31.1(3) . . . . ?
C12 N3 C1 N2 0.0(3) . . . . ?
C12 N3 C22 C4 -29.2(4) . . . . ?
C13 C10 C17 C9 -179.7(2) . . . . ?
C13 C14 C21 O6 179.5(3) . . . . ?
C13 C14 C21 O7 0.6(5) . . . . ?
C15 C4 C6 C7 -0.2(4) . . . . ?
C15 C4 C22 N3 -73.6(3) . . . . ?
C16 O3 C24 C25 166.5(2) . . . . ?
C16 C2 C7 O1 178.1(2) . . . . ?
C16 C2 C7 C6 -2.1(4) . . . . ?
C17 C10 C13 C14 -7.6(4) . . . . ?
C18 O4 C20 C19 -176.0(2) . . . . ?
C19 O1 C7 C2 -171.8(2) . . . . ?
C19 O1 C7 C6 8.4(3) . . . . ?
C20 O4 C18 C23 167.8(2) . . . . ?
C22 N3 C1 N2 175.8(2) . . . . ?
C22 N3 C12 C11 -175.5(2) . . . . ?
C22 C4 C6 C7 -179.9(2) . . . . ?
C22 C4 C15 C16 178.4(2) . . . . ?
C23 O2 C23 C18 173.2(3) 2_656 . . . ?
C24 O3 C16 C2 -175.6(2) . . . . ?
C24 O3 C16 C15 3.8(4) . . . . ?
C25 O5 C28 C29 171.1(3) . . . . ?
C27 O6 C21 O7 2.6(4) . . . . ?
C27 O6 C21 C14 -176.3(3) . . . . ?
C28 O5 C25 C24 175.6(3) . . . . ?
C29 O8 C29 C28 172.1(4) 2_656 . . . ?
F4A P1 F5A F6A -89.4(7) 7_666 . . 7_666 ?
F4A P1 F5A F6A 90.6(7) . . . 7_666 ?
F4A P1 F6A F5A 90.0(7) 7_666 . . 7_666 ?
F4A P1 F6A F5A -90.0(7) . . . 7_666 ?
F5A P1 F6A F5A 180.002(1) . . . 7_666 ?
F6A P1 F5A F6A 179.999(1) . . . 7_666 ?
